data_7054381
loop_
_publ_author_name
'Zhang, Daopeng'
'Zhuo, Shuping'
'Wang, Ping'
'Chen, Xia'
'Jiang, Jianzhuang'

_publ_section_title
;
 A new series of cyanide-bridged heterobimetallic
 FeIII--FeIII/MnIII/CuIIone-dimensional complexes: synthesis, crystal
 structures, and magnetic properties
;
_journal_issue 11
_journal_name_full 'New J. Chem.'
_journal_page_first 5470
_journal_paper_doi 10.1039/C4NJ00743C
_journal_volume 38
_journal_year 2014
_chemical_formula_sum 'C37 H27 Br4 Fe Mn N8 O6'
_chemical_formula_weight 1110.06
_chemical_name_systematic
; 
 ? 
;
_space_group_IT_number 2
_symmetry_cell_setting triclinic
_symmetry_space_group_name_Hall '-P 1'
_symmetry_space_group_name_H-M 'P -1'
_atom_sites_solution_hydrogens geom
_atom_sites_solution_primary direct
_atom_sites_solution_secondary difmap
_audit_creation_method SHELXL-97
_cell_angle_alpha 105.308(3)
_cell_angle_beta 102.816(4)
_cell_angle_gamma 101.004(3)
_cell_formula_units_Z 2
_cell_length_a 10.512(2)
_cell_length_b 11.550(3)
_cell_length_c 18.177(4)
_cell_measurement_reflns_used 1879
_cell_measurement_temperature 293(2)
_cell_measurement_theta_max 26.123
_cell_measurement_theta_min 2.590
_cell_volume 2001.3(8)
_computing_cell_refinement 'SAINT-Plus (Bruker, 2001)'
_computing_data_collection 'APEX2 (Bruker, 2004)'
_computing_data_reduction SAINT-Plus
_computing_molecular_graphics 'SHELXTL (Sheldrick, 2008)'
_computing_publication_material SHELXTL
_computing_structure_refinement 'SHELXL-97 (Sheldrick, 2008)'
_computing_structure_solution 'SHELXS-97 (Sheldrick, 2008)'
_diffrn_ambient_temperature 293(2)
_diffrn_measured_fraction_theta_full 0.990
_diffrn_measured_fraction_theta_max 0.990
_diffrn_measurement_device_type 'Bruker APEX II CCD area-detector'
_diffrn_measurement_method '\f and \w scans'
_diffrn_radiation_monochromator graphite
_diffrn_radiation_source 'fine-focus sealed tube'
_diffrn_radiation_type MoK\a
_diffrn_radiation_wavelength 0.71073
_diffrn_reflns_av_R_equivalents 0.0246
_diffrn_reflns_av_sigmaI/netI 0.0515
_diffrn_reflns_limit_h_max 12
_diffrn_reflns_limit_h_min -12
_diffrn_reflns_limit_k_max 13
_diffrn_reflns_limit_k_min -12
_diffrn_reflns_limit_l_max 15
_diffrn_reflns_limit_l_min -21
_diffrn_reflns_number 10038
_diffrn_reflns_theta_full 25.01
_diffrn_reflns_theta_max 25.01
_diffrn_reflns_theta_min 1.90
_exptl_absorpt_coefficient_mu 4.727
_exptl_absorpt_correction_T_max 0.3845
_exptl_absorpt_correction_T_min 0.2414
_exptl_absorpt_correction_type multi-scan
_exptl_absorpt_process_details sadabs
_exptl_crystal_colour dark-brown
_exptl_crystal_density_diffrn 1.836
_exptl_crystal_density_method 'not measured'
_exptl_crystal_description block
_exptl_crystal_F_000 1080
_exptl_crystal_size_max 0.42
_exptl_crystal_size_mid 0.36
_exptl_crystal_size_min 0.25
_refine_diff_density_max 2.223
_refine_diff_density_min -1.699
_refine_diff_density_rms 0.115
_refine_ls_extinction_method none
_refine_ls_goodness_of_fit_ref 1.030
_refine_ls_hydrogen_treatment none
_refine_ls_matrix_type full
_refine_ls_number_parameters 525
_refine_ls_number_reflns 7008
_refine_ls_number_restraints 0
_refine_ls_restrained_S_all 1.030
_refine_ls_R_factor_all 0.0650
_refine_ls_R_factor_gt 0.0478
_refine_ls_shift/su_max 0.001
_refine_ls_shift/su_mean 0.000
_refine_ls_structure_factor_coef Fsqd
_refine_ls_weighting_details 'calc w=1/[\s^2^(Fo^2^)+(0.0702P)^2^+5.0453P] where P=(Fo^2^+2Fc^2^)/3'
_refine_ls_weighting_scheme calc
_refine_ls_wR_factor_gt 0.1265
_refine_ls_wR_factor_ref 0.1383
_reflns_number_gt 5451
_reflns_number_total 7008
_reflns_threshold_expression >2sigma(I)
_cod_data_source_file c4nj00743c2.cif
_cod_data_source_block 3
_cod_depositor_comments 'Adding full bibliography for 7054379--7054383.cif.'
_cod_original_cell_volume 2001.2(7)
_cod_original_sg_symbol_H-M P-1
_cod_database_code 7054381

loop_
_symmetry_equiv_pos_as_xyz
'x, y, z'
'-x, -y, -z'

loop_
_atom_site_label
_atom_site_type_symbol
_atom_site_fract_x
_atom_site_fract_y
_atom_site_fract_z
_atom_site_U_iso_or_equiv
_atom_site_adp_type
_atom_site_occupancy
_atom_site_symmetry_multiplicity
_atom_site_calc_flag
_atom_site_refinement_flags
N2 N -0.0182(5) 0.6934(4) 0.2958(3) 0.0350(11) Uani 1 1 d .
Fe1 Fe 0.26847(7) 0.74946(7) 0.27075(4) 0.02356(18) Uani 1 1 d .
Mn1 Mn 0.78570(8) 0.76049(7) 0.30050(4) 0.02429(19) Uani 1 1 d .
Br1 Br 0.08777(8) 0.58862(7) -0.14061(4) 0.0534(2) Uani 1 1 d .
Br2 Br 0.03694(11) 0.87191(8) -0.08206(4) 0.0754(3) Uani 1 1 d .
Br3 Br 0.58095(7) 0.12410(6) 0.32248(5) 0.0565(2) Uani 1 1 d .
Br4 Br 1.01106(6) 1.43588(5) 0.36659(4) 0.04168(18) Uani 1 1 d .
O1 O 0.8803(4) 0.9118(3) 0.3812(2) 0.0296(8) Uani 1 1 d .
O2 O 0.7481(4) 0.6741(3) 0.3713(2) 0.0321(9) Uani 1 1 d .
O3 O 0.1774(5) 1.0521(4) 0.2262(2) 0.0501(12) Uani 1 1 d .
O4 O 0.2358(6) 0.4373(4) 0.0974(3) 0.0617(14) Uani 1 1 d .
O5 O 0.376(2) 0.235(2) 0.0645(9) 0.344(13) Uani 1 1 d .
O6 O 0.504(3) 0.958(3) 0.0948(15) 0.400(14) Uani 1 1 d .
N1 N 0.5798(5) 0.8174(5) 0.2902(3) 0.0364(11) Uani 1 1 d .
N3 N 0.2308(4) 0.6356(4) 0.1672(3) 0.0273(10) Uani 1 1 d .
N4 N 0.2171(4) 0.8575(4) 0.2138(2) 0.0268(10) Uani 1 1 d .
N5 N 0.3088(4) 0.6019(4) 0.3022(3) 0.0291(10) Uani 1 1 d .
N6 N 0.2930(4) 0.8997(4) 0.3644(2) 0.0266(10) Uani 1 1 d .
N7 N 0.6837(5) 0.6114(4) 0.2062(3) 0.0309(10) Uani 1 1 d .
N8 N 0.8161(5) 0.8337(4) 0.2159(3) 0.0321(10) Uani 1 1 d .
C1 C 0.4653(6) 0.7995(5) 0.2829(3) 0.0272(11) Uani 1 1 d .
C2 C 0.0862(6) 0.7041(5) 0.2848(3) 0.0287(12) Uani 1 1 d .
C3 C 0.1903(5) 0.6812(5) 0.1045(3) 0.0283(11) Uani 1 1 d .
C4 C 0.1802(6) 0.8046(5) 0.1305(3) 0.0316(12) Uani 1 1 d .
C5 C 0.1363(7) 0.8618(6) 0.0737(3) 0.0395(14) Uani 1 1 d .
H5 H 0.1278 0.9427 0.0898 0.047 Uiso 1 1 calc R
C6 C 0.1056(7) 0.7955(6) -0.0069(4) 0.0445(16) Uani 1 1 d .
C7 C 0.1207(6) 0.6754(6) -0.0315(3) 0.0371(14) Uani 1 1 d .
C8 C 0.1609(6) 0.6181(6) 0.0237(3) 0.0380(14) Uani 1 1 d .
H8 H 0.1685 0.5370 0.0069 0.046 Uiso 1 1 calc R
C9 C 0.2120(6) 0.9726(5) 0.2539(3) 0.0304(12) Uani 1 1 d .
C10 C 0.2539(5) 0.9930(5) 0.3416(3) 0.0291(12) Uani 1 1 d .
C11 C 0.2473(6) 1.0998(6) 0.3959(3) 0.0368(13) Uani 1 1 d .
H11 H 0.2181 1.1615 0.3783 0.044 Uiso 1 1 calc R
C12 C 0.2845(6) 1.1143(6) 0.4765(3) 0.0410(15) Uani 1 1 d .
H12 H 0.2809 1.1854 0.5138 0.049 Uiso 1 1 calc R
C13 C 0.3271(6) 1.0202(6) 0.4998(3) 0.0408(14) Uani 1 1 d .
H13 H 0.3549 1.0279 0.5536 0.049 Uiso 1 1 calc R
C14 C 0.3281(6) 0.9143(6) 0.4428(3) 0.0370(13) Uani 1 1 d .
H14 H 0.3541 0.8505 0.4592 0.044 Uiso 1 1 calc R
C15 C 0.2474(6) 0.5194(5) 0.1589(3) 0.0366(13) Uani 1 1 d .
C16 C 0.2856(6) 0.5005(5) 0.2385(3) 0.0327(12) Uani 1 1 d .
C17 C 0.2960(7) 0.3863(6) 0.2449(4) 0.0456(16) Uani 1 1 d .
H17 H 0.2742 0.3176 0.1995 0.055 Uiso 1 1 calc R
C18 C 0.3393(6) 0.3750(6) 0.3199(4) 0.0476(17) Uani 1 1 d .
H18 H 0.3470 0.2990 0.3261 0.057 Uiso 1 1 calc R
C19 C 0.3708(7) 0.4810(6) 0.3857(4) 0.0454(16) Uani 1 1 d .
H19 H 0.4029 0.4775 0.4368 0.054 Uiso 1 1 calc R
C20 C 0.3544(6) 0.5899(6) 0.3746(4) 0.0394(14) Uani 1 1 d .
H20 H 0.3757 0.6597 0.4193 0.047 Uiso 1 1 calc R
C21 C 0.6611(5) 0.4645(5) 0.2802(3) 0.0301(12) Uani 1 1 d .
C22 C 0.7103(5) 0.5534(5) 0.3575(3) 0.0285(12) Uani 1 1 d .
C23 C 0.7189(6) 0.5086(6) 0.4227(4) 0.0362(13) Uani 1 1 d .
H23 H 0.7500 0.5648 0.4741 0.043 Uiso 1 1 calc R
C24 C 0.6820(6) 0.3820(6) 0.4116(4) 0.0416(15) Uani 1 1 d .
H24 H 0.6898 0.3540 0.4555 0.050 Uiso 1 1 calc R
C25 C 0.6336(6) 0.2973(5) 0.3356(4) 0.0377(14) Uani 1 1 d .
C26 C 0.6226(6) 0.3365(5) 0.2703(4) 0.0370(13) Uani 1 1 d .
H26 H 0.5897 0.2786 0.2194 0.044 Uiso 1 1 calc R
C27 C 0.6454(6) 0.5005(5) 0.2082(3) 0.0337(13) Uani 1 1 d .
H27 H 0.6042 0.4375 0.1597 0.040 Uiso 1 1 calc R
C28 C 0.8979(5) 1.0482(5) 0.3018(3) 0.0303(12) Uani 1 1 d .
C29 C 0.9060(5) 1.0247(5) 0.3755(3) 0.0277(11) Uani 1 1 d .
C30 C 0.9462(6) 1.1277(5) 0.4452(3) 0.0322(12) Uani 1 1 d .
H30 H 0.9525 1.1142 0.4939 0.039 Uiso 1 1 calc R
C31 C 0.9765(5) 1.2475(5) 0.4432(3) 0.0326(12) Uani 1 1 d .
H31 H 1.0016 1.3142 0.4900 0.039 Uiso 1 1 calc R
C32 C 0.9695(6) 1.2689(5) 0.3699(4) 0.0329(13) Uani 1 1 d .
C33 C 0.9323(6) 1.1724(5) 0.3009(4) 0.0348(13) Uani 1 1 d .
H33 H 0.9295 1.1879 0.2530 0.042 Uiso 1 1 calc R
C34 C 0.8602(6) 0.9503(5) 0.2268(3) 0.0339(13) Uani 1 1 d .
H34 H 0.8685 0.9734 0.1825 0.041 Uiso 1 1 calc R
C35 C 0.6612(8) 0.6378(6) 0.1296(4) 0.056(2) Uani 1 1 d .
H35 H 0.6645 0.5620 0.0910 0.067 Uiso 1 1 calc R
C36 C 0.7868(8) 0.7364(6) 0.1366(4) 0.0499(17) Uani 1 1 d .
H36 H 0.8616 0.6969 0.1403 0.060 Uiso 1 1 calc R
C37' C 0.777(2) 0.775(2) 0.0706(12) 0.104(7) Uani 0.50 1 d P
H37A H 0.7186 0.8295 0.0706 0.156 Uiso 0.50 1 calc PR
H37B H 0.7413 0.7042 0.0233 0.156 Uiso 0.50 1 calc PR
H37C H 0.8656 0.8192 0.0720 0.156 Uiso 0.50 1 calc PR
C37 C 0.545(2) 0.655(2) 0.1003(12) 0.095(6) Uani 0.50 1 d P
H37D H 0.4913 0.5833 0.0563 0.142 Uiso 0.50 1 calc PR
H37E H 0.5585 0.7267 0.0823 0.142 Uiso 0.50 1 calc PR
H37F H 0.4989 0.6695 0.1406 0.142 Uiso 0.50 1 calc PR

loop_
_atom_site_aniso_label
_atom_site_aniso_U_11
_atom_site_aniso_U_22
_atom_site_aniso_U_33
_atom_site_aniso_U_23
_atom_site_aniso_U_13
_atom_site_aniso_U_12
N2 0.029(3) 0.037(3) 0.038(3) 0.009(2) 0.008(2) 0.010(2)
Fe1 0.0241(4) 0.0250(4) 0.0223(4) 0.0066(3) 0.0067(3) 0.0096(3)
Mn1 0.0265(4) 0.0227(4) 0.0221(4) 0.0060(3) 0.0071(3) 0.0043(3)
Br1 0.0652(5) 0.0670(5) 0.0231(3) 0.0022(3) 0.0092(3) 0.0274(4)
Br2 0.1371(8) 0.0732(6) 0.0357(4) 0.0285(4) 0.0244(4) 0.0582(6)
Br3 0.0505(4) 0.0348(4) 0.0917(6) 0.0323(4) 0.0215(4) 0.0101(3)
Br4 0.0414(4) 0.0276(3) 0.0570(4) 0.0143(3) 0.0165(3) 0.0075(3)
O1 0.035(2) 0.0235(19) 0.0242(19) 0.0051(15) 0.0043(16) 0.0024(16)
O2 0.044(2) 0.026(2) 0.030(2) 0.0106(16) 0.0156(17) 0.0096(17)
O3 0.088(4) 0.038(2) 0.038(2) 0.015(2) 0.024(2) 0.038(2)
O4 0.106(4) 0.037(3) 0.041(3) 0.004(2) 0.016(3) 0.037(3)
O5 0.31(2) 0.59(4) 0.143(11) 0.041(17) 0.094(13) 0.22(2)
O6 0.36(3) 0.53(4) 0.37(3) 0.17(3) 0.12(2) 0.20(3)
N1 0.029(3) 0.037(3) 0.041(3) 0.010(2) 0.009(2) 0.008(2)
N3 0.030(2) 0.028(2) 0.025(2) 0.0061(19) 0.0089(19) 0.0131(19)
N4 0.036(3) 0.025(2) 0.022(2) 0.0063(18) 0.0101(19) 0.012(2)
N5 0.028(2) 0.031(3) 0.033(2) 0.014(2) 0.010(2) 0.013(2)
N6 0.024(2) 0.026(2) 0.025(2) 0.0028(19) 0.0061(18) 0.0064(19)
N7 0.033(3) 0.029(3) 0.026(2) 0.008(2) 0.006(2) 0.004(2)
N8 0.040(3) 0.031(3) 0.023(2) 0.008(2) 0.008(2) 0.004(2)
C1 0.030(3) 0.024(3) 0.028(3) 0.008(2) 0.008(2) 0.009(2)
C2 0.031(3) 0.030(3) 0.025(3) 0.009(2) 0.005(2) 0.010(2)
C3 0.030(3) 0.028(3) 0.028(3) 0.009(2) 0.007(2) 0.010(2)
C4 0.037(3) 0.032(3) 0.030(3) 0.009(2) 0.015(2) 0.015(3)
C5 0.064(4) 0.035(3) 0.028(3) 0.014(3) 0.015(3) 0.025(3)
C6 0.066(4) 0.049(4) 0.029(3) 0.021(3) 0.018(3) 0.026(3)
C7 0.045(4) 0.042(4) 0.025(3) 0.008(3) 0.009(3) 0.018(3)
C8 0.044(4) 0.036(3) 0.033(3) 0.006(3) 0.009(3) 0.017(3)
C9 0.037(3) 0.026(3) 0.033(3) 0.011(2) 0.013(2) 0.014(2)
C10 0.026(3) 0.027(3) 0.030(3) 0.003(2) 0.008(2) 0.005(2)
C11 0.044(4) 0.034(3) 0.034(3) 0.007(3) 0.018(3) 0.014(3)
C12 0.040(3) 0.037(3) 0.033(3) -0.007(3) 0.010(3) 0.006(3)
C13 0.044(4) 0.048(4) 0.023(3) 0.004(3) 0.008(3) 0.009(3)
C14 0.040(3) 0.041(3) 0.027(3) 0.006(3) 0.006(3) 0.014(3)
C15 0.045(4) 0.030(3) 0.033(3) 0.006(3) 0.008(3) 0.016(3)
C16 0.033(3) 0.032(3) 0.035(3) 0.012(3) 0.010(2) 0.013(3)
C17 0.051(4) 0.036(4) 0.054(4) 0.016(3) 0.016(3) 0.019(3)
C18 0.041(4) 0.046(4) 0.077(5) 0.041(4) 0.025(3) 0.023(3)
C19 0.050(4) 0.058(4) 0.048(4) 0.031(3) 0.021(3) 0.032(3)
C20 0.043(4) 0.045(4) 0.036(3) 0.014(3) 0.014(3) 0.020(3)
C21 0.025(3) 0.027(3) 0.039(3) 0.011(2) 0.011(2) 0.007(2)
C22 0.017(3) 0.033(3) 0.039(3) 0.012(3) 0.013(2) 0.009(2)
C23 0.033(3) 0.040(3) 0.037(3) 0.016(3) 0.011(3) 0.007(3)
C24 0.041(4) 0.046(4) 0.049(4) 0.028(3) 0.018(3) 0.015(3)
C25 0.032(3) 0.027(3) 0.061(4) 0.022(3) 0.016(3) 0.010(3)
C26 0.030(3) 0.028(3) 0.047(4) 0.006(3) 0.009(3) 0.004(2)
C27 0.032(3) 0.030(3) 0.030(3) 0.002(2) 0.002(2) 0.004(2)
C28 0.030(3) 0.028(3) 0.031(3) 0.008(2) 0.009(2) 0.004(2)
C29 0.023(3) 0.028(3) 0.031(3) 0.010(2) 0.007(2) 0.007(2)
C30 0.034(3) 0.030(3) 0.028(3) 0.006(2) 0.006(2) 0.006(2)
C31 0.029(3) 0.031(3) 0.029(3) 0.002(2) 0.004(2) 0.005(2)
C32 0.030(3) 0.019(3) 0.047(3) 0.009(3) 0.010(3) 0.005(2)
C33 0.035(3) 0.032(3) 0.038(3) 0.016(3) 0.012(3) 0.004(3)
C34 0.036(3) 0.037(3) 0.025(3) 0.011(2) 0.007(2) 0.003(3)
C35 0.081(6) 0.040(4) 0.025(3) 0.007(3) -0.009(3) -0.005(4)
C36 0.069(5) 0.039(4) 0.028(3) 0.004(3) 0.011(3) -0.004(3)
C37' 0.101(16) 0.091(15) 0.089(15) 0.005(12) 0.029(12) -0.015(12)
C37 0.089(15) 0.110(17) 0.077(13) 0.045(12) 0.011(11) 0.000(12)

loop_
_atom_type_symbol
_atom_type_description
_atom_type_scat_dispersion_real
_atom_type_scat_dispersion_imag
_atom_type_scat_source
C C 0.0033 0.0016 'International Tables Vol C Tables 4.2.6.8 and 6.1.1.4'
H H 0.0000 0.0000 'International Tables Vol C Tables 4.2.6.8 and 6.1.1.4'
N N 0.0061 0.0033 'International Tables Vol C Tables 4.2.6.8 and 6.1.1.4'
O O 0.0106 0.0060 'International Tables Vol C Tables 4.2.6.8 and 6.1.1.4'
Mn Mn 0.3368 0.7283 'International Tables Vol C Tables 4.2.6.8 and 6.1.1.4'
Fe Fe 0.3463 0.8444 'International Tables Vol C Tables 4.2.6.8 and 6.1.1.4'
Br Br -0.2901 2.4595 'International Tables Vol C Tables 4.2.6.8 and 6.1.1.4'

loop_
_geom_angle_atom_site_label_1
_geom_angle_atom_site_label_2
_geom_angle_atom_site_label_3
_geom_angle
_geom_angle_site_symmetry_1
_geom_angle_site_symmetry_3
C2 N2 Mn1 151.6(4) . 1_455
N3 Fe1 N4 83.24(18) . .
N3 Fe1 C2 97.7(2) . .
N4 Fe1 C2 91.8(2) . .
N3 Fe1 C1 92.9(2) . .
N4 Fe1 C1 97.2(2) . .
C2 Fe1 C1 166.9(2) . .
N3 Fe1 N6 164.85(18) . .
N4 Fe1 N6 81.62(18) . .
C2 Fe1 N6 82.5(2) . .
C1 Fe1 N6 89.37(19) . .
N3 Fe1 N5 81.70(18) . .
N4 Fe1 N5 164.90(18) . .
C2 Fe1 N5 89.2(2) . .
C1 Fe1 N5 84.64(19) . .
N6 Fe1 N5 113.43(18) . .
O1 Mn1 O2 94.69(16) . .
O1 Mn1 N7 173.38(17) . .
O2 Mn1 N7 91.63(17) . .
O1 Mn1 N8 91.70(17) . .
O2 Mn1 N8 173.59(18) . .
N7 Mn1 N8 82.01(18) . .
O1 Mn1 N2 93.68(17) . 1_655
O2 Mn1 N2 92.21(17) . 1_655
N7 Mn1 N2 88.02(18) . 1_655
N8 Mn1 N2 86.79(18) . 1_655
O1 Mn1 N1 91.33(17) . .
O2 Mn1 N1 90.97(17) . .
N7 Mn1 N1 86.60(18) . .
N8 Mn1 N1 89.46(18) . .
N2 Mn1 N1 173.82(17) 1_655 .
C29 O1 Mn1 128.3(3) . .
C22 O2 Mn1 128.6(3) . .
C1 N1 Mn1 154.6(4) . .
C15 N3 C3 125.0(5) . .
C15 N3 Fe1 119.4(4) . .
C3 N3 Fe1 115.6(3) . .
C9 N4 C4 125.7(4) . .
C9 N4 Fe1 119.8(3) . .
C4 N4 Fe1 114.4(3) . .
C20 N5 C16 116.7(5) . .
C20 N5 Fe1 130.9(4) . .
C16 N5 Fe1 112.4(3) . .
C14 N6 C10 117.7(5) . .
C14 N6 Fe1 129.8(4) . .
C10 N6 Fe1 112.1(3) . .
C27 N7 C35 121.0(5) . .
C27 N7 Mn1 125.3(4) . .
C35 N7 Mn1 113.6(4) . .
C34 N8 C36 122.3(5) . .
C34 N8 Mn1 125.1(4) . .
C36 N8 Mn1 112.6(4) . .
N1 C1 Fe1 173.5(5) . .
N2 C2 Fe1 171.5(5) . .
C8 C3 N3 126.8(5) . .
C8 C3 C4 120.3(5) . .
N3 C3 C4 112.9(5) . .
N4 C4 C5 126.8(5) . .
N4 C4 C3 113.8(5) . .
C5 C4 C3 119.4(5) . .
C6 C5 C4 119.0(5) . .
C6 C5 H5 120.5 . .
C4 C5 H5 120.5 . .
C7 C6 C5 121.0(5) . .
C7 C6 Br2 121.1(4) . .
C5 C6 Br2 117.9(5) . .
C8 C7 C6 120.2(5) . .
C8 C7 Br1 118.8(4) . .
C6 C7 Br1 120.9(4) . .
C7 C8 C3 120.1(5) . .
C7 C8 H8 119.9 . .
C3 C8 H8 119.9 . .
O3 C9 N4 128.0(5) . .
O3 C9 C10 122.3(5) . .
N4 C9 C10 109.8(4) . .
N6 C10 C11 122.1(5) . .
N6 C10 C9 116.5(5) . .
C11 C10 C9 121.4(5) . .
C12 C11 C10 119.7(6) . .
C12 C11 H11 120.1 . .
C10 C11 H11 120.1 . .
C13 C12 C11 118.1(5) . .
C13 C12 H12 121.0 . .
C11 C12 H12 121.0 . .
C12 C13 C14 119.6(5) . .
C12 C13 H13 120.2 . .
C14 C13 H13 120.2 . .
N6 C14 C13 122.8(6) . .
N6 C14 H14 118.6 . .
C13 C14 H14 118.6 . .
O4 C15 N3 128.1(5) . .
O4 C15 C16 121.4(5) . .
N3 C15 C16 110.5(5) . .
N5 C16 C17 123.0(5) . .
N5 C16 C15 115.7(5) . .
C17 C16 C15 121.3(5) . .
C16 C17 C18 119.2(6) . .
C16 C17 H17 120.4 . .
C18 C17 H17 120.4 . .
C17 C18 C19 117.9(6) . .
C17 C18 H18 121.1 . .
C19 C18 H18 121.1 . .
C20 C19 C18 119.5(6) . .
C20 C19 H19 120.2 . .
C18 C19 H19 120.2 . .
N5 C20 C19 123.5(6) . .
N5 C20 H20 118.3 . .
C19 C20 H20 118.3 . .
C26 C21 C22 120.4(5) . .
C26 C21 C27 117.3(5) . .
C22 C21 C27 122.3(5) . .
O2 C22 C23 118.7(5) . .
O2 C22 C21 123.8(5) . .
C23 C22 C21 117.5(5) . .
C24 C23 C22 121.1(6) . .
C24 C23 H23 119.4 . .
C22 C23 H23 119.4 . .
C25 C24 C23 120.2(6) . .
C25 C24 H24 119.9 . .
C23 C24 H24 119.9 . .
C26 C25 C24 120.8(5) . .
C26 C25 Br3 120.0(5) . .
C24 C25 Br3 119.1(5) . .
C25 C26 C21 119.9(6) . .
C25 C26 H26 120.1 . .
C21 C26 H26 120.1 . .
N7 C27 C21 125.5(5) . .
N7 C27 H27 117.3 . .
C21 C27 H27 117.3 . .
C33 C28 C29 119.7(5) . .
C33 C28 C34 117.4(5) . .
C29 C28 C34 122.8(5) . .
O1 C29 C30 118.9(5) . .
O1 C29 C28 123.1(5) . .
C30 C29 C28 117.9(5) . .
C31 C30 C29 121.7(5) . .
C31 C30 H30 119.1 . .
C29 C30 H30 119.1 . .
C30 C31 C32 119.6(5) . .
C30 C31 H31 120.2 . .
C32 C31 H31 120.2 . .
C33 C32 C31 120.9(5) . .
C33 C32 Br4 119.2(4) . .
C31 C32 Br4 119.9(4) . .
C32 C33 C28 120.2(5) . .
C32 C33 H33 119.9 . .
C28 C33 H33 119.9 . .
N8 C34 C28 125.6(5) . .
N8 C34 H34 117.2 . .
C28 C34 H34 117.2 . .
C37 C35 N7 117.5(11) . .
C37 C35 C36 116.7(11) . .
N7 C35 C36 106.9(5) . .
C37 C35 H35 104.8 . .
N7 C35 H35 104.8 . .
C36 C35 H35 104.8 . .
C37' C36 N8 117.8(10) . .
C37' C36 C35 113.4(10) . .
N8 C36 C35 105.6(5) . .
C37' C36 H36 106.4 . .
N8 C36 H36 106.4 . .
C35 C36 H36 106.4 . .
C36 C37' H37A 109.5 . .
C36 C37' H37B 109.5 . .
H37A C37' H37B 109.5 . .
C36 C37' H37C 109.5 . .
H37A C37' H37C 109.5 . .
H37B C37' H37C 109.5 . .
C35 C37 H37D 109.5 . .
C35 C37 H37E 109.5 . .
H37D C37 H37E 109.5 . .
C35 C37 H37F 109.5 . .
H37D C37 H37F 109.5 . .
H37E C37 H37F 109.5 . .

loop_
_geom_bond_atom_site_label_1
_geom_bond_atom_site_label_2
_geom_bond_distance
_geom_bond_site_symmetry_2
N2 C2 1.149(7) .
N2 Mn1 2.347(5) 1_455
Fe1 N3 1.895(4) .
Fe1 N4 1.902(4) .
Fe1 C2 1.979(6) .
Fe1 C1 1.984(6) .
Fe1 N6 2.013(4) .
Fe1 N5 2.023(4) .
Mn1 O1 1.879(4) .
Mn1 O2 1.886(4) .
Mn1 N7 1.993(5) .
Mn1 N8 1.995(4) .
Mn1 N2 2.347(5) 1_655
Mn1 N1 2.362(5) .
Br1 C7 1.889(6) .
Br2 C6 1.900(6) .
Br3 C25 1.905(6) .
Br4 C32 1.914(5) .
O1 C29 1.318(6) .
O2 C22 1.313(6) .
O3 C9 1.232(6) .
O4 C15 1.224(7) .
N1 C1 1.153(7) .
N3 C15 1.360(7) .
N3 C3 1.394(7) .
N4 C9 1.354(7) .
N4 C4 1.406(7) .
N5 C20 1.350(7) .
N5 C16 1.351(7) .
N6 C14 1.345(7) .
N6 C10 1.353(7) .
N7 C27 1.281(7) .
N7 C35 1.481(8) .
N8 C34 1.283(7) .
N8 C36 1.500(7) .
C3 C8 1.391(8) .
C3 C4 1.410(8) .
C4 C5 1.407(8) .
C5 C6 1.394(8) .
C5 H5 0.9300 .
C6 C7 1.392(9) .
C7 C8 1.376(8) .
C8 H8 0.9300 .
C9 C10 1.497(8) .
C10 C11 1.386(8) .
C11 C12 1.385(8) .
C11 H11 0.9300 .
C12 C13 1.381(9) .
C12 H12 0.9300 .
C13 C14 1.382(8) .
C13 H13 0.9300 .
C14 H14 0.9300 .
C15 C16 1.498(8) .
C16 C17 1.377(8) .
C17 C18 1.388(9) .
C17 H17 0.9300 .
C18 C19 1.390(10) .
C18 H18 0.9300 .
C19 C20 1.362(9) .
C19 H19 0.9300 .
C20 H20 0.9300 .
C21 C26 1.408(8) .
C21 C22 1.417(8) .
C21 C27 1.458(8) .
C22 C23 1.405(8) .
C23 C24 1.386(8) .
C23 H23 0.9300 .
C24 C25 1.382(9) .
C24 H24 0.9300 .
C25 C26 1.368(9) .
C26 H26 0.9300 .
C27 H27 0.9300 .
C28 C33 1.417(8) .
C28 C29 1.422(7) .
C28 C34 1.438(8) .
C29 C30 1.404(8) .
C30 C31 1.372(8) .
C30 H30 0.9300 .
C31 C32 1.406(8) .
C31 H31 0.9300 .
C32 C33 1.359(8) .
C33 H33 0.9300 .
C34 H34 0.9300 .
C35 C37 1.30(2) .
C35 C36 1.527(10) .
C35 H35 0.9800 .
C36 C37' 1.38(2) .
C36 H36 0.9800 .
C37' H37A 0.9600 .
C37' H37B 0.9600 .
C37' H37C 0.9600 .
C37 H37D 0.9600 .
C37 H37E 0.9600 .
C37 H37F 0.9600 .
